data_7200333
loop_
_publ_author_name
'Neves, Ana Isabel Soares'
'Santos, Isabel Cordeiro'
'Belo, Dulce'
'Almeida, Manuel'

_publ_section_title
;
 Cation and ligand roles in the coordination of FeIII bisdithiolene
 complexes; the crystal structures of (BrBzPy)2[Fe(qdt)2]2 and
 [Fe(\a-tpdt)2]22&#x2212; salts
;
_journal_issue 6
_journal_name_full CrystEngComm
_journal_page_first 1046
_journal_paper_doi 10.1039/b813242a
_journal_volume 11
_journal_year 2009
_chemical_formula_moiety '2(C16 H36 N), C16 H8 Fe2 S12'
_chemical_formula_sum 'C48 H80 Fe2 N2 S12'
_chemical_formula_weight 1181.56
_chemical_name_systematic
;
?
;
_space_group_IT_number 14
_symmetry_cell_setting monoclinic
_symmetry_space_group_name_Hall '-P 2ybc'
_symmetry_space_group_name_H-M 'P 1 21/c 1'
_atom_sites_solution_hydrogens geom
_atom_sites_solution_primary direct
_atom_sites_solution_secondary difmap
_audit_creation_method SHELXL-97
_cell_angle_alpha 90.00
_cell_angle_beta 97.430(11)
_cell_angle_gamma 90.00
_cell_formula_units_Z 2
_cell_length_a 12.593(3)
_cell_length_b 13.734(3)
_cell_length_c 17.690(3)
_cell_measurement_reflns_used 2154
_cell_measurement_temperature 150(2)
_cell_measurement_theta_max 19.28
_cell_measurement_theta_min 2.59
_cell_volume 3033.8(11)
_computing_cell_refinement 'Bruker SMART, (Bruker, 2004)'
_computing_data_collection 'Bruker SMART, (Bruker, 2004)'
_computing_data_reduction 'Bruker SAINT, (Bruker, 2004)'
_computing_molecular_graphics ORTEP3(Farrugia,1997)
_computing_publication_material 'WinGX (Farrugia, 1999)'
_computing_structure_refinement 'SHELXL-97 (Sheldrick, 1997)'
_computing_structure_solution 'SIR97 (Altomare, 1999)'
_diffrn_ambient_temperature 150(2)
_diffrn_measured_fraction_theta_full 0.975
_diffrn_measured_fraction_theta_max 0.975
_diffrn_measurement_device_type 'Bruker-AXS APEX- CCD area-detector'
_diffrn_measurement_method '\f and \w'
_diffrn_radiation_monochromator graphite
_diffrn_radiation_source 'fine-focus sealed tube'
_diffrn_radiation_type MoK\a
_diffrn_radiation_wavelength 0.71073
_diffrn_reflns_av_R_equivalents 0.1777
_diffrn_reflns_av_sigmaI/netI 0.1942
_diffrn_reflns_limit_h_max 13
_diffrn_reflns_limit_h_min -13
_diffrn_reflns_limit_k_max 15
_diffrn_reflns_limit_k_min -15
_diffrn_reflns_limit_l_max 19
_diffrn_reflns_limit_l_min -19
_diffrn_reflns_number 18378
_diffrn_reflns_theta_full 23.43
_diffrn_reflns_theta_max 23.43
_diffrn_reflns_theta_min 2.20
_exptl_absorpt_coefficient_mu 0.923
_exptl_absorpt_correction_T_max 0.9133
_exptl_absorpt_correction_T_min 0.7692
_exptl_absorpt_correction_type multi-scan
_exptl_absorpt_process_details '(SADABS; Sheldrick, 2004)'
_exptl_crystal_colour brown
_exptl_crystal_density_diffrn 1.293
_exptl_crystal_density_method 'not measured'
_exptl_crystal_description prism
_exptl_crystal_F_000 1252
_exptl_crystal_size_max 0.30
_exptl_crystal_size_mid 0.20
_exptl_crystal_size_min 0.10
_refine_diff_density_max 1.508
_refine_diff_density_min -0.825
_refine_diff_density_rms 0.178
_refine_ls_extinction_method none
_refine_ls_goodness_of_fit_ref 1.041
_refine_ls_hydrogen_treatment constr
_refine_ls_matrix_type full
_refine_ls_number_parameters 264
_refine_ls_number_reflns 4339
_refine_ls_number_restraints 19
_refine_ls_restrained_S_all 1.042
_refine_ls_R_factor_all 0.3038
_refine_ls_R_factor_gt 0.1322
_refine_ls_shift/su_max 0.003
_refine_ls_shift/su_mean 0.000
_refine_ls_structure_factor_coef Fsqd
_refine_ls_weighting_details 'calc w=1/[\s^2^(Fo^2^)+(0.2000P)^2^+0.0000P] where P=(Fo^2^+2Fc^2^)/3'
_refine_ls_weighting_scheme calc
_refine_ls_wR_factor_gt 0.3258
_refine_ls_wR_factor_ref 0.3878
_reflns_number_gt 1637
_reflns_number_total 4339
_reflns_threshold_expression >2sigma(I)
_cod_data_source_file b813242a.txt
_cod_data_source_block tbafea
_cod_original_cell_volume 3033.8(10)
_cod_original_sg_symbol_H-M P21/c
_cod_database_code 7200333

loop_
_symmetry_equiv_pos_as_xyz
'x, y, z'
'-x, y+1/2, -z+1/2'
'-x, -y, -z'
'x, -y-1/2, z-1/2'

loop_
_atom_site_label
_atom_site_type_symbol
_atom_site_fract_x
_atom_site_fract_y
_atom_site_fract_z
_atom_site_U_iso_or_equiv
_atom_site_adp_type
_atom_site_occupancy
_atom_site_symmetry_multiplicity
_atom_site_calc_flag
_atom_site_refinement_flags
_atom_site_disorder_assembly
_atom_site_disorder_group
Fe1 Fe 0.52455(18) 0.60470(16) 0.03343(11) 0.0532(8) Uani 1 1 d . . .
S1 S 0.4392(3) 0.4814(3) 0.0828(2) 0.0543(12) Uani 1 1 d . . .
S2 S 0.3667(3) 0.6778(3) -0.0058(2) 0.0581(12) Uani 1 1 d . . .
S3 S 0.1414(4) 0.6181(4) 0.0209(3) 0.0896(18) Uani 1 1 d . . .
S4 S 0.6004(4) 0.7468(4) 0.0142(4) 0.0917(18) Uani 1 1 d . . .
S5 S 0.6687(4) 0.5633(3) 0.1133(2) 0.0660(14) Uani 1 1 d . . .
S6 S 0.8956(6) 0.6499(7) 0.1197(4) 0.148(3) Uani 1 1 d D . .
N1 N 0.6434(18) 0.2619(16) 0.2538(10) 0.122(7) Uani 1 1 d . . .
C1 C 0.2770(13) 0.5996(13) 0.0292(9) 0.061(5) Uani 1 1 d . . .
C2 C 0.3069(12) 0.5162(12) 0.0655(8) 0.050(4) Uani 1 1 d . . .
C3 C 0.2158(13) 0.4628(13) 0.0865(8) 0.061(5) Uani 1 1 d . . .
H3 H 0.2191 0.4026 0.1107 0.073 Uiso 1 1 calc R . .
C4 C 0.1280(18) 0.5128(16) 0.0661(9) 0.090(7) Uani 1 1 d . . .
H4 H 0.0614 0.4908 0.0762 0.108 Uiso 1 1 calc R . .
C5 C 0.7589(14) 0.6471(14) 0.0944(10) 0.070(5) Uani 1 1 d U . .
C6 C 0.7368(13) 0.7218(15) 0.0540(11) 0.084(7) Uani 1 1 d . . .
C7 C 0.8266(11) 0.7964(11) 0.0376(10) 0.061(5) Uani 1 1 d D . .
H7 H 0.8218 0.8534 0.0090 0.074 Uiso 1 1 calc R . .
C8 C 0.9106(18) 0.7533(15) 0.0766(14) 0.146(10) Uani 1 1 d DU . .
H8 H 0.9780 0.7818 0.0794 0.175 Uiso 1 1 calc R . .
C10 C 0.534(3) 0.2796(19) 0.2098(14) 0.159(12) Uani 1 1 d . . .
H10A H 0.5376 0.2629 0.1569 0.191 Uiso 1 1 calc R . .
H10B H 0.5194 0.3489 0.2115 0.191 Uiso 1 1 calc R . .
C11 C 0.435(2) 0.224(2) 0.2357(12) 0.152(12) Uani 1 1 d . . .
H11A H 0.4504 0.1551 0.2390 0.183 Uiso 1 1 calc R . .
H11B H 0.4234 0.2469 0.2859 0.183 Uiso 1 1 calc R . .
C12 C 0.338(2) 0.241(2) 0.1817(19) 0.176(14) Uani 1 1 d . . .
H12A H 0.3259 0.3105 0.1764 0.211 Uiso 1 1 calc R . .
H12B H 0.3496 0.2158 0.1322 0.211 Uiso 1 1 calc R . .
C13 C 0.248(2) 0.198(2) 0.2032(15) 0.146(10) Uani 1 1 d . . .
H13A H 0.1871 0.2133 0.1665 0.218 Uiso 1 1 calc R . .
H13B H 0.2360 0.2220 0.2523 0.218 Uiso 1 1 calc R . .
H13C H 0.2575 0.1286 0.2056 0.218 Uiso 1 1 calc R . .
C20 C 0.673(2) 0.159(2) 0.2672(14) 0.164(12) Uani 1 1 d . . .
H20A H 0.6292 0.1320 0.3030 0.197 Uiso 1 1 calc R . .
H20B H 0.7472 0.1563 0.2907 0.197 Uiso 1 1 calc R . .
C21 C 0.661(3) 0.093(2) 0.1920(17) 0.192(15) Uani 1 1 d D . .
H21A H 0.5887 0.1046 0.1665 0.230 Uiso 1 1 calc R . .
H21B H 0.7092 0.1200 0.1590 0.230 Uiso 1 1 calc R . .
C22 C 0.678(3) -0.017(2) 0.194(2) 0.231(17) Uiso 1 1 d D . .
H22A H 0.6537 -0.0466 0.2383 0.277 Uiso 1 1 calc R . .
H22B H 0.6408 -0.0482 0.1482 0.277 Uiso 1 1 calc R . .
C23 C 0.796(3) -0.024(4) 0.196(4) 0.42(4) Uiso 1 1 d D . .
H23A H 0.8176 -0.0908 0.2037 0.626 Uiso 1 1 calc R . .
H23B H 0.8296 0.0149 0.2372 0.626 Uiso 1 1 calc R . .
H23C H 0.8161 -0.0011 0.1487 0.626 Uiso 1 1 calc R . .
C30 C 0.727(2) 0.3158(19) 0.2133(13) 0.132(9) Uani 1 1 d . . .
H30A H 0.7269 0.2874 0.1630 0.158 Uiso 1 1 calc R . .
H30B H 0.7048 0.3831 0.2062 0.158 Uiso 1 1 calc R . .
C31 C 0.836(2) 0.315(3) 0.2515(13) 0.173(14) Uani 1 1 d D . .
H31A H 0.8587 0.2473 0.2594 0.208 Uiso 1 1 calc R . .
H31B H 0.8372 0.3444 0.3013 0.208 Uiso 1 1 calc R . .
C32 C 0.917(3) 0.367(3) 0.209(3) 0.28(2) Uiso 1 1 d D . .
H32A H 0.8839 0.4182 0.1758 0.340 Uiso 1 1 calc R . .
H32B H 0.9762 0.3939 0.2429 0.340 Uiso 1 1 calc R . .
C33 C 0.952(4) 0.281(4) 0.163(4) 0.40(3) Uiso 1 1 d D . .
H33A H 1.0021 0.3031 0.1299 0.601 Uiso 1 1 calc R . .
H33B H 0.8906 0.2532 0.1328 0.601 Uiso 1 1 calc R . .
H33C H 0.9857 0.2327 0.1972 0.601 Uiso 1 1 calc R . .
C40 C 0.654(2) 0.3024(19) 0.3371(12) 0.133(10) Uani 1 1 d . . .
H40A H 0.6057 0.2682 0.3660 0.160 Uiso 1 1 calc R . .
H40B H 0.7269 0.2922 0.3619 0.160 Uiso 1 1 calc R . .
C41 C 0.628(3) 0.411(2) 0.3349(15) 0.196(17) Uani 1 1 d D . .
H41A H 0.6841 0.4469 0.3137 0.235 Uiso 1 1 calc R . .
H41B H 0.5611 0.4225 0.3029 0.235 Uiso 1 1 calc R . .
C42 C 0.621(3) 0.446(2) 0.416(2) 0.230(19) Uani 1 1 d D . .
H42A H 0.5966 0.5133 0.4163 0.276 Uiso 1 1 calc R . .
H42B H 0.5730 0.4054 0.4409 0.276 Uiso 1 1 calc R . .
C43 C 0.733(3) 0.436(3) 0.452(3) 0.27(2) Uiso 1 1 d . . .
H43A H 0.7391 0.4577 0.5036 0.412 Uiso 1 1 calc R . .
H43B H 0.7786 0.4754 0.4243 0.412 Uiso 1 1 calc R . .
H43C H 0.7546 0.3693 0.4500 0.412 Uiso 1 1 calc R . .

loop_
_atom_site_aniso_label
_atom_site_aniso_U_11
_atom_site_aniso_U_22
_atom_site_aniso_U_33
_atom_site_aniso_U_23
_atom_site_aniso_U_13
_atom_site_aniso_U_12
Fe1 0.0722(17) 0.0550(15) 0.0330(13) -0.0074(11) 0.0093(10) 0.0081(12)
S1 0.066(3) 0.070(3) 0.029(2) 0.0013(19) 0.0134(18) 0.013(2)
S2 0.061(3) 0.060(3) 0.052(3) -0.007(2) 0.002(2) 0.013(2)
S3 0.083(4) 0.116(5) 0.069(3) -0.022(3) 0.008(3) 0.020(3)
S4 0.073(4) 0.055(3) 0.148(5) 0.007(3) 0.015(3) 0.007(2)
S5 0.077(3) 0.087(3) 0.033(2) -0.016(2) 0.001(2) 0.016(2)
S6 0.134(6) 0.179(8) 0.126(6) -0.060(5) 0.004(5) 0.016(5)
N1 0.16(2) 0.15(2) 0.051(12) 0.041(12) 0.024(12) 0.014(15)
C1 0.081(13) 0.065(12) 0.037(9) -0.033(9) 0.006(8) -0.018(10)
C2 0.059(11) 0.052(11) 0.044(9) -0.023(8) 0.024(8) -0.019(9)
C3 0.057(12) 0.091(14) 0.032(9) -0.013(8) -0.001(8) 0.030(11)
C4 0.125(19) 0.112(18) 0.040(11) -0.031(10) 0.042(11) -0.042(14)
C5 0.070(5) 0.070(5) 0.070(5) -0.0006(10) 0.0092(12) 0.0001(10)
C6 0.052(12) 0.109(16) 0.100(15) -0.063(13) 0.038(10) -0.057(11)
C7 0.034(9) 0.045(10) 0.106(14) -0.011(9) 0.014(9) 0.005(7)
C8 0.146(10) 0.146(10) 0.146(10) -0.0003(10) 0.0191(16) -0.0003(10)
C10 0.24(3) 0.14(2) 0.086(18) 0.058(17) -0.02(2) -0.04(2)
C11 0.13(2) 0.25(3) 0.073(16) 0.089(19) -0.026(15) -0.07(2)
C12 0.11(2) 0.22(4) 0.20(3) 0.10(3) 0.03(2) 0.01(2)
C13 0.14(3) 0.16(3) 0.14(2) 0.05(2) 0.027(19) 0.01(2)
C20 0.29(4) 0.12(2) 0.078(19) 0.072(18) 0.03(2) 0.03(2)
C21 0.32(4) 0.17(3) 0.10(2) 0.03(2) 0.09(3) 0.05(3)
C30 0.14(2) 0.17(3) 0.082(17) 0.049(17) -0.004(16) -0.028(19)
C31 0.12(2) 0.33(5) 0.068(17) 0.00(2) 0.008(16) -0.05(2)
C40 0.22(3) 0.12(2) 0.076(18) 0.028(14) 0.045(17) -0.04(2)
C41 0.39(5) 0.13(3) 0.074(19) 0.014(17) 0.07(3) -0.01(3)
C42 0.25(5) 0.14(3) 0.32(6) 0.09(3) 0.13(4) -0.06(3)

loop_
_atom_type_symbol
_atom_type_description
_atom_type_scat_dispersion_real
_atom_type_scat_dispersion_imag
_atom_type_scat_source
C C 0.0033 0.0016 'International Tables Vol C Tables 4.2.6.8 and 6.1.1.4'
H H 0.0000 0.0000 'International Tables Vol C Tables 4.2.6.8 and 6.1.1.4'
N N 0.0061 0.0033 'International Tables Vol C Tables 4.2.6.8 and 6.1.1.4'
S S 0.1246 0.1234 'International Tables Vol C Tables 4.2.6.8 and 6.1.1.4'
Fe Fe 0.3463 0.8444 'International Tables Vol C Tables 4.2.6.8 and 6.1.1.4'

loop_
_geom_angle_atom_site_label_1
_geom_angle_atom_site_label_2
_geom_angle_atom_site_label_3
_geom_angle
_geom_angle_site_symmetry_1
_geom_angle_site_symmetry_3
_geom_angle_publ_flag
S4 Fe1 S5 89.4(2) . . ?
S4 Fe1 S1 164.1(2) . . ?
S5 Fe1 S1 87.26(18) . . ?
S4 Fe1 S2 86.64(19) . . ?
S5 Fe1 S2 157.44(17) . . ?
S1 Fe1 S2 90.47(17) . . ?
S4 Fe1 S1 99.5(2) . 3_665 ?
S5 Fe1 S1 100.58(16) . 3_665 ?
S1 Fe1 S1 96.47(14) . 3_665 ?
S2 Fe1 S1 101.98(16) . 3_665 ?
C2 S1 Fe1 102.9(6) . . ?
C2 S1 Fe1 105.3(5) . 3_665 ?
Fe1 S1 Fe1 83.53(14) . 3_665 ?
C1 S2 Fe1 101.7(6) . . ?
C4 S3 C1 89.5(10) . . ?
C6 S4 Fe1 100.4(7) . . ?
C5 S5 Fe1 102.4(7) . . ?
C8 S6 C5 94.0(11) . . ?
C20 N1 C10 116(2) . . ?
C20 N1 C30 111(2) . . ?
C10 N1 C30 108.5(17) . . ?
C20 N1 C40 101.5(18) . . ?
C10 N1 C40 113(2) . . ?
C30 N1 C40 106.6(19) . . ?
C2 C1 S3 112.5(13) . . ?
C2 C1 S2 123.0(13) . . ?
S3 C1 S2 124.5(12) . . ?
C1 C2 C3 111.8(15) . . ?
C1 C2 S1 121.8(12) . . ?
C3 C2 S1 126.4(14) . . ?
C4 C3 C2 109.4(18) . . ?
C3 C4 S3 116.8(16) . . ?
C6 C5 S5 124.4(15) . . ?
C6 C5 S6 105.6(15) . . ?
S5 C5 S6 130.0(12) . . ?
C5 C6 C7 121.4(18) . . ?
C5 C6 S4 120.4(14) . . ?
C7 C6 S4 118.2(16) . . ?
C8 C7 C6 99.0(17) . . ?
C7 C8 S6 119.9(18) . . ?
N1 C10 C11 118.3(18) . . ?
C12 C11 C10 111(2) . . ?
C13 C12 C11 114(3) . . ?
N1 C20 C21 114.3(19) . . ?
C22 C21 C20 123(3) . . ?
C23 C22 C21 102(3) . . ?
C31 C30 N1 116(2) . . ?
C30 C31 C32 114(3) . . ?
C33 C32 C31 99(3) . . ?
C41 C40 N1 109.3(19) . . ?
C42 C41 C40 109(2) . . ?
C43 C42 C41 101(3) . . ?

loop_
_geom_bond_atom_site_label_1
_geom_bond_atom_site_label_2
_geom_bond_distance
_geom_bond_site_symmetry_2
_geom_bond_publ_flag
Fe1 S4 2.218(5) . ?
Fe1 S5 2.226(5) . ?
Fe1 S1 2.242(5) . ?
Fe1 S2 2.255(4) . ?
Fe1 S1 2.466(4) 3_665 ?
S1 C2 1.722(16) . ?
S1 Fe1 2.466(4) 3_665 ?
S2 C1 1.731(17) . ?
S3 C4 1.67(2) . ?
S3 C1 1.713(17) . ?
S4 C6 1.80(2) . ?
S5 C5 1.681(19) . ?
S6 C8 1.634(16) . ?
S6 C5 1.721(18) . ?
N1 C20 1.47(3) . ?
N1 C10 1.51(3) . ?
N1 C30 1.54(3) . ?
N1 C40 1.56(3) . ?
C1 C2 1.34(2) . ?
C2 C3 1.45(2) . ?
C3 C4 1.31(2) . ?
C5 C6 1.26(2) . ?
C6 C7 1.58(2) . ?
C7 C8 1.326(16) . ?
C10 C11 1.57(3) . ?
C11 C12 1.47(3) . ?
C12 C13 1.38(3) . ?
C20 C21 1.60(3) . ?
C21 C22 1.538(18) . ?
C22 C23 1.485(19) . ?
C30 C31 1.45(3) . ?
C31 C32 1.529(19) . ?
C32 C33 1.53(2) . ?
C40 C41 1.53(3) . ?
C41 C42 1.525(19) . ?
C42 C43 1.48(4) . ?
